data_7700226
loop_
_publ_author_name
'Richert, Monika'
'Walczyk, Mariusz'
'Cie\'slak, Marcin Janusz'
'Ka\'zmierczak-Bara\'nska, Julia'
'Kr\'olewska-Goli\'nska, Karolina'
'Wrzeszcz, Grzegorz'
'Muzio\/l, Tadeusz'
'Biniak, Stanis\/law'

_publ_section_title
;
 Synthesis, X-ray structure, physicochemical properties and anticancer
 activity of mer and fac Ru(iii) triphenylphosphine complexes with a
 benzothiazole derivative as a co-ligand.
;
_journal_issue 28
_journal_name_full 'Dalton transactions (Cambridge, England : 2003)'
_journal_page_first 10689
_journal_page_last 10702
_journal_paper_doi 10.1039/c9dt01803d
_journal_volume 48
_journal_year 2019
_chemical_formula_moiety '(Ru 3+), 3(Cl 1-), (P C18 H15), (S N3 C12 H11)'
_chemical_formula_sum 'C30 H26 Cl3 N3 P Ru S'
_chemical_formula_weight 698.99
_space_group_crystal_system monoclinic
_space_group_IT_number 14
_space_group_name_Hall '-P 2yn'
_space_group_name_H-M_alt 'P 1 21/n 1'
_symmetry_cell_setting monoclinic
_symmetry_Int_Tables_number 14
_symmetry_space_group_name_Hall '-P 2yn'
_symmetry_space_group_name_H-M 'P 1 21/n 1'
_atom_sites_solution_hydrogens geom
_audit_creation_method SHELXL-2013
_audit_update_record
;
2017-09-21 deposited with the CCDC.    2019-06-10 downloaded from the CCDC.
;
_cell_angle_alpha 90
_cell_angle_beta 97.968(2)
_cell_angle_gamma 90
_cell_formula_units_Z 4
_cell_length_a 10.6546(3)
_cell_length_b 17.3387(4)
_cell_length_c 15.9083(4)
_cell_measurement_reflns_used 12184
_cell_measurement_temperature 293(2)
_cell_measurement_theta_max 28.49
_cell_measurement_theta_min 2.165
_cell_volume 2910.48(13)
_computing_data_collection 'CrysAlis CCD'
_computing_data_reduction 'CrysAlis RED 171'
_computing_publication_material CIFTAB
_computing_structure_refinement 'SHELXL-2013 (Sheldrick, 2013)'
_computing_structure_solution 'SHELXS-97 (Sheldrick, 1990)'
_diffrn_ambient_temperature 293(2)
_diffrn_measured_fraction_theta_full 0.998
_diffrn_measured_fraction_theta_max 0.993
_diffrn_measurement_device_type 'Oxford Sapphire CCD diffractometer'
_diffrn_radiation_probe x-ray
_diffrn_radiation_type MoK\a
_diffrn_radiation_wavelength 0.71073
_diffrn_reflns_av_R_equivalents 0.0468
_diffrn_reflns_av_unetI/netI 0.0651
_diffrn_reflns_Laue_measured_fraction_full 0.998
_diffrn_reflns_Laue_measured_fraction_max 0.993
_diffrn_reflns_limit_h_max 13
_diffrn_reflns_limit_h_min -12
_diffrn_reflns_limit_k_max 18
_diffrn_reflns_limit_k_min -21
_diffrn_reflns_limit_l_max 6
_diffrn_reflns_limit_l_min -19
_diffrn_reflns_number 11504
_diffrn_reflns_point_group_measured_fraction_full 0.998
_diffrn_reflns_point_group_measured_fraction_max 0.993
_diffrn_reflns_theta_full 25.242
_diffrn_reflns_theta_max 26.731
_diffrn_reflns_theta_min 2.169
_diffrn_source 'sealed X-ray tube'
_exptl_absorpt_coefficient_mu 0.967
_exptl_absorpt_correction_T_max 0.927
_exptl_absorpt_correction_T_min 0.687
_exptl_absorpt_correction_type numerical
_exptl_absorpt_process_details 'CrysAlis CCD, Oxford 2001'
_exptl_crystal_colour orange
_exptl_crystal_density_diffrn 1.595
_exptl_crystal_description rod
_exptl_crystal_F_000 1412
_exptl_crystal_size_max 0.420
_exptl_crystal_size_mid 0.130
_exptl_crystal_size_min 0.080
_refine_diff_density_max 1.127
_refine_diff_density_min -0.465
_refine_diff_density_rms 0.100
_refine_ls_extinction_method none
_refine_ls_goodness_of_fit_ref 0.967
_refine_ls_hydrogen_treatment constr
_refine_ls_matrix_type full
_refine_ls_number_parameters 354
_refine_ls_number_reflns 6134
_refine_ls_number_restraints 0
_refine_ls_restrained_S_all 0.967
_refine_ls_R_factor_all 0.0697
_refine_ls_R_factor_gt 0.0391
_refine_ls_shift/su_max 0.003
_refine_ls_shift/su_mean 0.000
_refine_ls_structure_factor_coef Fsqd
_refine_ls_weighting_details 'w=1/[\s^2^(Fo^2^)+(0.0597P)^2^] where P=(Fo^2^+2Fc^2^)/3'
_refine_ls_weighting_scheme calc
_refine_ls_wR_factor_gt 0.0919
_refine_ls_wR_factor_ref 0.1050
_reflns_Friedel_coverage 0.000
_reflns_number_gt 4258
_reflns_number_total 6134
_reflns_threshold_expression 'I > 2\s(I)'
_cod_data_source_file c9dt01803d2.cif
_cod_data_source_block new-mer
_cod_depositor_comments 'Adding full bibliography for 7700225--7700227.cif.'
_cod_original_cell_volume 2910.49(12)
_cod_original_sg_symbol_H-M 'P 21/n'
_cod_database_code 7700226
_shelx_space_group_comment
;
The symmetry employed for this shelxl refinement is uniquely defined
by the following loop, which should always be used as a source of
symmetry information in preference to the above space-group names.
They are only intended as comments.
;
_shelx_estimated_absorpt_t_min 0.687
_shelx_estimated_absorpt_t_max 0.927
_shelxl_version_number 2013-4

loop_
_space_group_symop_operation_xyz
'x, y, z'
'-x+1/2, y+1/2, -z+1/2'
'-x, -y, -z'
'x-1/2, -y-1/2, z-1/2'

loop_
_atom_site_label
_atom_site_type_symbol
_atom_site_fract_x
_atom_site_fract_y
_atom_site_fract_z
_atom_site_U_iso_or_equiv
_atom_site_adp_type
_atom_site_occupancy
_atom_site_site_symmetry_order
_atom_site_calc_flag
_atom_site_refinement_flags_posn
_atom_site_refinement_flags_adp
Ru1 Ru 0.20449(3) 0.15742(2) 0.43659(2) 0.03038(10) Uani 1 1 d . .
Cl2 Cl 0.40810(9) 0.21106(5) 0.45705(7) 0.0436(2) Uani 1 1 d . .
Cl3 Cl 0.01501(9) 0.08667(5) 0.42037(6) 0.0420(2) Uani 1 1 d . .
Cl4 Cl 0.12674(11) 0.24857(6) 0.33543(7) 0.0522(3) Uani 1 1 d . .
P1 P 0.12632(8) 0.24068(4) 0.53254(6) 0.0271(2) Uani 1 1 d . .
C21 C -0.0169(3) 0.29688(18) 0.4940(2) 0.0327(8) Uani 1 1 d . .
C22 C -0.1254(4) 0.2575(2) 0.4625(4) 0.0668(16) Uani 1 1 d . .
H22 H -0.1216 0.2044 0.4551 0.080 Uiso 1 1 calc R U
C23 C -0.2398(4) 0.2950(3) 0.4416(4) 0.0757(18) Uani 1 1 d . .
H23 H -0.3124 0.2673 0.4211 0.091 Uiso 1 1 calc R U
C24 C -0.2457(4) 0.3740(3) 0.4511(3) 0.0628(14) Uani 1 1 d . .
H24 H -0.3216 0.4001 0.4354 0.075 Uiso 1 1 calc R U
C25 C -0.1414(4) 0.4127(2) 0.4833(3) 0.0593(13) Uani 1 1 d . .
H25 H -0.1458 0.4657 0.4912 0.071 Uiso 1 1 calc R U
C26 C -0.0263(4) 0.3747(2) 0.5053(3) 0.0488(11) Uani 1 1 d . .
H26 H 0.0450 0.4026 0.5278 0.059 Uiso 1 1 calc R U
C31 C 0.0719(3) 0.19947(18) 0.6270(2) 0.0291(7) Uani 1 1 d . .
C32 C 0.0588(3) 0.12057(19) 0.6373(2) 0.0329(8) Uani 1 1 d . .
H32 H 0.0780 0.0870 0.5953 0.040 Uiso 1 1 calc R U
C33 C 0.0176(4) 0.0915(2) 0.7095(3) 0.0453(10) Uani 1 1 d . .
H33 H 0.0100 0.0385 0.7162 0.054 Uiso 1 1 calc R U
C34 C -0.0122(4) 0.1409(3) 0.7717(3) 0.0498(11) Uani 1 1 d . .
H34 H -0.0378 0.1213 0.8210 0.060 Uiso 1 1 calc R U
C35 C -0.0041(4) 0.2194(3) 0.7606(3) 0.0491(10) Uani 1 1 d . .
H35 H -0.0262 0.2529 0.8019 0.059 Uiso 1 1 calc R U
C36 C 0.0367(4) 0.2483(2) 0.6886(3) 0.0410(9) Uani 1 1 d . .
H36 H 0.0408 0.3014 0.6812 0.049 Uiso 1 1 calc R U
C41 C 0.2416(3) 0.31594(18) 0.5712(2) 0.0334(8) Uani 1 1 d . .
C42 C 0.2970(4) 0.3226(2) 0.6551(3) 0.0436(10) Uani 1 1 d . .
H42 H 0.2742 0.2891 0.6960 0.052 Uiso 1 1 calc R U
C43 C 0.3872(4) 0.3800(2) 0.6774(3) 0.0567(12) Uani 1 1 d . .
H43 H 0.4251 0.3844 0.7335 0.068 Uiso 1 1 calc R U
C44 C 0.4204(4) 0.4299(2) 0.6178(4) 0.0615(14) Uani 1 1 d . .
H44 H 0.4791 0.4687 0.6337 0.074 Uiso 1 1 calc R U
C45 C 0.3675(4) 0.4229(2) 0.5348(3) 0.0526(11) Uani 1 1 d . .
H45 H 0.3911 0.4565 0.4943 0.063 Uiso 1 1 calc R U
C46 C 0.2789(3) 0.3659(2) 0.5111(3) 0.0408(9) Uani 1 1 d . .
H46 H 0.2440 0.3610 0.4544 0.049 Uiso 1 1 calc R U
N1 N 0.2880(3) 0.06729(16) 0.5136(2) 0.0349(7) Uani 1 1 d . .
C2 C 0.3316(3) 0.0572(2) 0.5990(3) 0.0375(9) Uani 1 1 d . .
C3 C 0.3511(3) 0.1134(2) 0.6605(3) 0.0439(10) Uani 1 1 d . .
H3 H 0.3384 0.1650 0.6459 0.053 Uiso 1 1 calc R U
C4 C 0.3894(4) 0.0930(3) 0.7438(3) 0.0598(12) Uani 1 1 d . .
H4 H 0.4024 0.1307 0.7857 0.072 Uiso 1 1 calc R U
C5 C 0.4088(5) 0.0151(3) 0.7651(4) 0.0794(17) Uani 1 1 d . .
H5 H 0.4311 0.0012 0.8216 0.095 Uiso 1 1 calc R U
C6 C 0.3956(5) -0.0406(3) 0.7043(4) 0.0790(17) Uani 1 1 d . .
H6 H 0.4113 -0.0920 0.7188 0.095 Uiso 1 1 calc R U
C7 C 0.3585(4) -0.0198(2) 0.6208(3) 0.0536(12) Uani 1 1 d . .
S8 S 0.34598(12) -0.07725(6) 0.53160(10) 0.0688(4) Uani 1 1 d . .
C9 C 0.2979(3) 0.0028(2) 0.4717(3) 0.0426(10) Uani 1 1 d . .
N10 N 0.2783(3) 0.00296(18) 0.3843(2) 0.0499(9) Uani 1 1 d . .
C11 C 0.2908(4) -0.0547(3) 0.3273(4) 0.0658(15) Uani 1 1 d . .
C12 C 0.2795(5) -0.0177(3) 0.2518(4) 0.0754(17) Uani 1 1 d . .
H12 H 0.2832 -0.0409 0.1995 0.090 Uiso 1 1 calc R U
C13 C 0.2609(4) 0.0623(3) 0.2652(3) 0.0579(12) Uani 1 1 d . .
N14 N 0.2616(3) 0.07429(19) 0.3471(2) 0.0475(8) Uani 1 1 d . .
C15 C 0.3095(5) -0.1370(3) 0.3482(4) 0.0835(19) Uani 1 1 d . .
H15A H 0.3922 -0.1445 0.3797 0.125 Uiso 1 1 calc R U
H15B H 0.3023 -0.1666 0.2967 0.125 Uiso 1 1 calc R U
H15C H 0.2463 -0.1537 0.3817 0.125 Uiso 1 1 calc R U
C16 C 0.2485(5) 0.1262(4) 0.2028(3) 0.0816(17) Uani 1 1 d . .
H16A H 0.1604 0.1362 0.1843 0.122 Uiso 1 1 calc R U
H16B H 0.2893 0.1120 0.1548 0.122 Uiso 1 1 calc R U
H16C H 0.2879 0.1717 0.2287 0.122 Uiso 1 1 calc R U

loop_
_atom_site_aniso_label
_atom_site_aniso_U_11
_atom_site_aniso_U_22
_atom_site_aniso_U_33
_atom_site_aniso_U_23
_atom_site_aniso_U_13
_atom_site_aniso_U_12
Ru1 0.03458(17) 0.03066(15) 0.02684(16) 0.00082(13) 0.00760(11) 0.00108(12)
Cl2 0.0361(5) 0.0475(5) 0.0501(6) 0.0040(5) 0.0158(4) -0.0017(4)
Cl3 0.0415(5) 0.0390(5) 0.0450(6) -0.0069(4) 0.0042(4) -0.0053(4)
Cl4 0.0676(7) 0.0565(6) 0.0320(5) 0.0145(5) 0.0055(5) 0.0051(5)
P1 0.0294(5) 0.0250(4) 0.0268(5) 0.0000(4) 0.0031(4) 0.0009(3)
C21 0.0331(19) 0.0314(17) 0.033(2) 0.0070(16) 0.0022(15) 0.0031(14)
C22 0.047(3) 0.037(2) 0.108(5) -0.007(2) -0.018(3) 0.0061(18)
C23 0.044(3) 0.059(3) 0.114(5) -0.013(3) -0.024(3) 0.009(2)
C24 0.046(3) 0.059(3) 0.079(4) 0.003(3) -0.005(2) 0.023(2)
C25 0.062(3) 0.034(2) 0.083(4) 0.010(2) 0.016(3) 0.0146(19)
C26 0.036(2) 0.0351(19) 0.075(3) 0.005(2) 0.005(2) 0.0015(16)
C31 0.0275(17) 0.0351(17) 0.0249(19) 0.0033(15) 0.0042(14) 0.0014(14)
C32 0.0314(19) 0.0352(18) 0.033(2) 0.0012(16) 0.0059(15) -0.0002(14)
C33 0.046(2) 0.047(2) 0.044(3) 0.012(2) 0.0094(19) -0.0033(18)
C34 0.046(2) 0.072(3) 0.033(2) 0.013(2) 0.0120(18) -0.005(2)
C35 0.052(3) 0.066(3) 0.032(2) -0.012(2) 0.0140(19) 0.005(2)
C36 0.045(2) 0.042(2) 0.036(2) -0.0022(18) 0.0089(17) 0.0036(17)
C41 0.0283(18) 0.0307(16) 0.040(2) -0.0041(16) 0.0004(16) 0.0030(14)
C42 0.040(2) 0.0406(19) 0.049(3) -0.0042(19) 0.0011(19) -0.0028(16)
C43 0.051(3) 0.055(2) 0.058(3) -0.013(2) -0.011(2) -0.006(2)
C44 0.045(3) 0.047(2) 0.088(4) -0.015(3) -0.003(3) -0.013(2)
C45 0.048(3) 0.038(2) 0.074(4) -0.002(2) 0.017(2) -0.0062(18)
C46 0.037(2) 0.0350(18) 0.051(3) 0.0048(18) 0.0077(18) -0.0047(15)
N1 0.0289(16) 0.0326(15) 0.045(2) -0.0003(14) 0.0131(14) 0.0068(12)
C2 0.0279(18) 0.0386(19) 0.046(2) 0.0087(18) 0.0028(17) 0.0031(15)
C3 0.035(2) 0.052(2) 0.045(2) 0.012(2) 0.0061(18) 0.0102(17)
C4 0.052(3) 0.081(3) 0.045(3) 0.008(3) 0.001(2) 0.004(2)
C5 0.081(4) 0.091(4) 0.061(4) 0.027(3) -0.010(3) 0.000(3)
C6 0.079(4) 0.066(3) 0.086(4) 0.036(3) -0.012(3) 0.004(3)
C7 0.046(2) 0.040(2) 0.073(3) 0.018(2) 0.002(2) 0.0045(18)
S8 0.0681(8) 0.0324(5) 0.1021(11) -0.0002(6) -0.0019(7) 0.0112(5)
C9 0.033(2) 0.0341(19) 0.063(3) -0.0051(19) 0.0138(19) 0.0028(15)
N10 0.0417(19) 0.0456(18) 0.064(3) -0.0229(19) 0.0147(18) 0.0029(15)
C11 0.040(2) 0.070(3) 0.095(4) -0.056(3) 0.035(3) -0.014(2)
C12 0.060(3) 0.093(4) 0.081(4) -0.056(3) 0.040(3) -0.031(3)
C13 0.044(2) 0.087(3) 0.047(3) -0.024(3) 0.024(2) -0.024(2)
N14 0.047(2) 0.0504(19) 0.047(2) -0.0134(17) 0.0127(16) -0.0049(15)
C15 0.065(3) 0.063(3) 0.125(5) -0.053(3) 0.023(3) 0.003(2)
C16 0.077(4) 0.131(5) 0.042(3) -0.022(3) 0.025(3) -0.046(3)

loop_
_atom_type_symbol
_atom_type_description
_atom_type_scat_dispersion_real
_atom_type_scat_dispersion_imag
_atom_type_scat_source
C C 0.0033 0.0016 'International Tables Vol C Tables 4.2.6.8 and 6.1.1.4'
H H 0.0000 0.0000 'International Tables Vol C Tables 4.2.6.8 and 6.1.1.4'
N N 0.0061 0.0033 'International Tables Vol C Tables 4.2.6.8 and 6.1.1.4'
P P 0.1023 0.0942 'International Tables Vol C Tables 4.2.6.8 and 6.1.1.4'
S S 0.1246 0.1234 'International Tables Vol C Tables 4.2.6.8 and 6.1.1.4'
Cl Cl 0.1484 0.1585 'International Tables Vol C Tables 4.2.6.8 and 6.1.1.4'
Ru Ru -1.2594 0.8363 'International Tables Vol C Tables 4.2.6.8 and 6.1.1.4'

loop_
_geom_angle_atom_site_label_1
_geom_angle_atom_site_label_2
_geom_angle_atom_site_label_3
_geom_angle
N1 Ru1 N14 75.78(13)
N1 Ru1 Cl4 171.39(9)
N14 Ru1 Cl4 95.90(10)
N1 Ru1 P1 103.82(9)
N14 Ru1 P1 174.92(9)
Cl4 Ru1 P1 84.67(4)
N1 Ru1 Cl2 84.56(8)
N14 Ru1 Cl2 90.93(9)
Cl4 Ru1 Cl2 93.47(4)
P1 Ru1 Cl2 94.07(3)
N1 Ru1 Cl3 87.92(8)
N14 Ru1 Cl3 84.04(9)
Cl4 Ru1 Cl3 93.48(4)
P1 Ru1 Cl3 90.90(3)
Cl2 Ru1 Cl3 171.80(3)
C31 P1 C41 105.99(17)
C31 P1 C21 97.91(16)
C41 P1 C21 102.71(15)
C31 P1 Ru1 118.52(11)
C41 P1 Ru1 112.02(13)
C21 P1 Ru1 117.60(12)
C26 C21 C22 117.7(3)
C26 C21 P1 123.5(3)
C22 C21 P1 118.3(3)
C21 C22 C23 121.5(4)
C21 C22 H22 119.2
C23 C22 H22 119.2
C24 C23 C22 119.5(4)
C24 C23 H23 120.2
C22 C23 H23 120.2
C25 C24 C23 119.4(4)
C25 C24 H24 120.3
C23 C24 H24 120.3
C24 C25 C26 121.0(4)
C24 C25 H25 119.5
C26 C25 H25 119.5
C21 C26 C25 120.8(4)
C21 C26 H26 119.6
C25 C26 H26 119.6
C36 C31 C32 118.5(3)
C36 C31 P1 119.4(3)
C32 C31 P1 122.1(3)
C33 C32 C31 120.5(4)
C33 C32 H32 119.8
C31 C32 H32 119.8
C34 C33 C32 120.0(4)
C34 C33 H33 120.0
C32 C33 H33 120.0
C35 C34 C33 119.9(4)
C35 C34 H34 120.0
C33 C34 H34 120.0
C36 C35 C34 119.9(4)
C36 C35 H35 120.0
C34 C35 H35 120.0
C35 C36 C31 121.0(4)
C35 C36 H36 119.5
C31 C36 H36 119.5
C42 C41 C46 119.1(3)
C42 C41 P1 123.8(3)
C46 C41 P1 117.0(3)
C41 C42 C43 119.4(4)
C41 C42 H42 120.3
C43 C42 H42 120.3
C44 C43 C42 120.7(4)
C44 C43 H43 119.7
C42 C43 H43 119.7
C45 C44 C43 120.2(4)
C45 C44 H44 119.9
C43 C44 H44 119.9
C44 C45 C46 120.1(4)
C44 C45 H45 120.0
C46 C45 H45 120.0
C45 C46 C41 120.5(4)
C45 C46 H46 119.7
C41 C46 H46 119.7
C9 N1 C2 110.5(3)
C9 N1 Ru1 113.2(3)
C2 N1 Ru1 136.2(2)
C3 C2 N1 127.2(3)
C3 C2 C7 119.6(4)
N1 C2 C7 113.2(4)
C2 C3 C4 119.8(4)
C2 C3 H3 120.1
C4 C3 H3 120.1
C3 C4 C5 119.6(5)
C3 C4 H4 120.2
C5 C4 H4 120.2
C6 C5 C4 121.1(5)
C6 C5 H5 119.5
C4 C5 H5 119.5
C5 C6 C7 119.1(4)
C5 C6 H6 120.5
C7 C6 H6 120.5
C6 C7 C2 120.6(5)
C6 C7 S8 128.4(4)
C2 C7 S8 110.9(3)
C9 S8 C7 88.5(2)
N1 C9 N10 119.9(3)
N1 C9 S8 116.4(3)
N10 C9 S8 123.6(3)
N14 N10 C11 113.0(4)
N14 N10 C9 115.5(3)
C11 N10 C9 130.7(4)
C12 C11 N10 103.7(4)
C12 C11 C15 130.7(5)
N10 C11 C15 125.5(6)
C11 C12 C13 109.1(4)
C11 C12 H12 125.4
C13 C12 H12 125.4
N14 C13 C12 108.6(5)
N14 C13 C16 122.2(4)
C12 C13 C16 129.1(5)
C13 N14 N10 105.5(4)
C13 N14 Ru1 142.0(3)
N10 N14 Ru1 110.3(3)
C11 C15 H15A 109.5
C11 C15 H15B 109.5
H15A C15 H15B 109.5
C11 C15 H15C 109.5
H15A C15 H15C 109.5
H15B C15 H15C 109.5
C13 C16 H16A 109.5
C13 C16 H16B 109.5
H16A C16 H16B 109.5
C13 C16 H16C 109.5
H16A C16 H16C 109.5
H16B C16 H16C 109.5

loop_
_geom_bond_atom_site_label_1
_geom_bond_atom_site_label_2
_geom_bond_distance
Ru1 N1 2.105(3)
Ru1 N14 2.172(3)
Ru1 Cl4 2.3247(10)
Ru1 P1 2.3368(9)
Ru1 Cl2 2.3413(9)
Ru1 Cl3 2.3458(9)
P1 C31 1.829(4)
P1 C41 1.839(3)
P1 C21 1.842(3)
C21 C26 1.367(5)
C21 C22 1.376(5)
C22 C23 1.381(6)
C22 H22 0.9300
C23 C24 1.380(6)
C23 H23 0.9300
C24 C25 1.338(6)
C24 H24 0.9300
C25 C26 1.393(5)
C25 H25 0.9300
C26 H26 0.9300
C31 C36 1.386(5)
C31 C32 1.387(4)
C32 C33 1.381(5)
C32 H32 0.9300
C33 C34 1.379(6)
C33 H33 0.9300
C34 C35 1.376(6)
C34 H34 0.9300
C35 C36 1.374(6)
C35 H35 0.9300
C36 H36 0.9300
C41 C42 1.387(5)
C41 C46 1.389(5)
C42 C43 1.395(5)
C42 H42 0.9300
C43 C44 1.366(7)
C43 H43 0.9300
C44 C45 1.367(6)
C44 H44 0.9300
C45 C46 1.382(5)
C45 H45 0.9300
C46 H46 0.9300
N1 C9 1.314(5)
N1 C2 1.385(5)
C2 C3 1.377(6)
C2 C7 1.399(5)
C3 C4 1.378(6)
C3 H3 0.9300
C4 C5 1.401(7)
C4 H4 0.9300
C5 C6 1.360(8)
C5 H5 0.9300
C6 C7 1.381(7)
C6 H6 0.9300
C7 S8 1.723(5)
S8 C9 1.720(4)
C9 N10 1.377(6)
N10 N14 1.372(5)
N10 C11 1.368(5)
C11 C12 1.352(8)
C11 C15 1.474(7)
C12 C13 1.422(7)
C12 H12 0.9300
C13 N14 1.319(5)
C13 C16 1.480(7)
C15 H15A 0.9600
C15 H15B 0.9600
C15 H15C 0.9600
C16 H16A 0.9600
C16 H16B 0.9600
C16 H16C 0.9600

loop_
_geom_torsion_atom_site_label_1
_geom_torsion_atom_site_label_2
_geom_torsion_atom_site_label_3
_geom_torsion_atom_site_label_4
_geom_torsion
C31 P1 C21 C26 101.5(4)
C41 P1 C21 C26 -6.9(4)
Ru1 P1 C21 C26 -130.4(3)
C31 P1 C21 C22 -69.5(4)
C41 P1 C21 C22 -178.0(4)
Ru1 P1 C21 C22 58.6(4)
C26 C21 C22 C23 0.9(8)
P1 C21 C22 C23 172.5(5)
C21 C22 C23 C24 1.0(10)
C22 C23 C24 C25 -2.3(9)
C23 C24 C25 C26 1.6(9)
C22 C21 C26 C25 -1.6(7)
P1 C21 C26 C25 -172.7(4)
C24 C25 C26 C21 0.4(8)
C41 P1 C31 C36 47.0(3)
C21 P1 C31 C36 -58.7(3)
Ru1 P1 C31 C36 173.8(2)
C41 P1 C31 C32 -136.1(3)
C21 P1 C31 C32 118.1(3)
Ru1 P1 C31 C32 -9.3(3)
C36 C31 C32 C33 -3.2(5)
P1 C31 C32 C33 179.9(3)
C31 C32 C33 C34 0.7(6)
C32 C33 C34 C35 1.7(6)
C33 C34 C35 C36 -1.6(6)
C34 C35 C36 C31 -1.0(6)
C32 C31 C36 C35 3.3(5)
P1 C31 C36 C35 -179.7(3)
C31 P1 C41 C42 15.4(4)
C21 P1 C41 C42 117.6(3)
Ru1 P1 C41 C42 -115.2(3)
C31 P1 C41 C46 -168.0(3)
C21 P1 C41 C46 -65.8(3)
Ru1 P1 C41 C46 61.3(3)
C46 C41 C42 C43 1.1(6)
P1 C41 C42 C43 177.6(3)
C41 C42 C43 C44 0.6(6)
C42 C43 C44 C45 -1.5(7)
C43 C44 C45 C46 0.9(7)
C44 C45 C46 C41 0.8(6)
C42 C41 C46 C45 -1.7(6)
P1 C41 C46 C45 -178.5(3)
C9 N1 C2 C3 171.1(4)
Ru1 N1 C2 C3 -12.0(6)
C9 N1 C2 C7 -8.0(5)
Ru1 N1 C2 C7 168.8(3)
N1 C2 C3 C4 176.9(4)
C7 C2 C3 C4 -3.9(6)
C2 C3 C4 C5 0.3(7)
C3 C4 C5 C6 2.8(8)
C4 C5 C6 C7 -2.1(9)
C5 C6 C7 C2 -1.7(8)
C5 C6 C7 S8 174.8(4)
C3 C2 C7 C6 4.7(7)
N1 C2 C7 C6 -176.1(4)
C3 C2 C7 S8 -172.3(3)
N1 C2 C7 S8 6.9(4)
C6 C7 S8 C9 -179.8(5)
C2 C7 S8 C9 -3.0(3)
C2 N1 C9 N10 -170.0(3)
Ru1 N1 C9 N10 12.3(4)
C2 N1 C9 S8 5.8(4)
Ru1 N1 C9 S8 -171.88(18)
C7 S8 C9 N1 -1.6(3)
C7 S8 C9 N10 174.0(3)
N1 C9 N10 N14 6.3(5)
S8 C9 N10 N14 -169.2(3)
N1 C9 N10 C11 175.3(4)
S8 C9 N10 C11 -0.1(6)
N14 N10 C11 C12 -1.0(5)
C9 N10 C11 C12 -170.2(4)
N14 N10 C11 C15 -179.9(4)
C9 N10 C11 C15 10.9(7)
N10 C11 C12 C13 0.3(5)
C15 C11 C12 C13 179.1(4)
C11 C12 C13 N14 0.4(5)
C11 C12 C13 C16 177.4(4)
C12 C13 N14 N10 -0.9(4)
C16 C13 N14 N10 -178.2(4)
C12 C13 N14 Ru1 -161.1(4)
C16 C13 N14 Ru1 21.6(7)
C11 N10 N14 C13 1.2(4)
C9 N10 N14 C13 172.2(3)
C11 N10 N14 Ru1 168.4(3)
C9 N10 N14 Ru1 -20.6(4)
